data_9002502
loop_
_publ_author_name
'Li, Y.'
'Krivovichev, S. V.'
'Burns, P. C.'

_publ_section_title
;
 The crystal structure of thornasite: A novel interrupted silicate framework
;
_journal_name_full 'American Mineralogist'
_journal_page_first 1521
_journal_page_last 1525
_journal_volume 85
_journal_year 2000
_chemical_formula_sum 'H36 Na12 O94 Si32 Th3'
_chemical_name_mineral Thornasite
_space_group_IT_number 167
_symmetry_space_group_name_Hall '-R 3 2"c'
_symmetry_space_group_name_H-M 'R -3 c :H'
_cell_angle_alpha 90
_cell_angle_beta 90
_cell_angle_gamma 120
_cell_formula_units_Z 6
_cell_length_a 29.124
_cell_length_b 29.124
_cell_length_c 17.2602
_cell_volume 12678.810
_database_code_amcsd 0002591
_exptl_crystal_density_diffrn 2.680
_cod_original_sg_symbol_H-M 'R -3 c'
_cod_original_formula_sum 'Th3 Si32 Na12 O94 H36'
_cod_database_code 9002502

loop_
_space_group_symop_operation_xyz
x,y,z
2/3+x,1/3+y,1/3+z
1/3+x,2/3+y,2/3+z
x,x-y,1/2+z
2/3+x,1/3+x-y,5/6+z
1/3+x,2/3+x-y,1/6+z
y,x,1/2-z
2/3+y,1/3+x,5/6-z
1/3+y,2/3+x,1/6-z
-x+y,y,1/2+z
2/3-x+y,1/3+y,5/6+z
1/3-x+y,2/3+y,1/6+z
-x,-x+y,1/2-z
2/3-x,1/3-x+y,5/6-z
1/3-x,2/3-x+y,1/6-z
-y,-x,1/2+z
2/3-y,1/3-x,5/6+z
1/3-y,2/3-x,1/6+z
x-y,-y,1/2-z
2/3+x-y,1/3-y,5/6-z
1/3+x-y,2/3-y,1/6-z
y,-x+y,-z
2/3+y,1/3-x+y,1/3-z
1/3+y,2/3-x+y,2/3-z
-x+y,-x,z
2/3-x+y,1/3-x,1/3+z
1/3-x+y,2/3-x,2/3+z
-x,-y,-z
2/3-x,1/3-y,1/3-z
1/3-x,2/3-y,2/3-z
-y,x-y,z
2/3-y,1/3+x-y,1/3+z
1/3-y,2/3+x-y,2/3+z
x-y,x,-z
2/3+x-y,1/3+x,1/3-z
1/3+x-y,2/3+x,2/3-z

loop_
_atom_site_aniso_label
_atom_site_aniso_U_11
_atom_site_aniso_U_22
_atom_site_aniso_U_33
_atom_site_aniso_U_12
_atom_site_aniso_U_13
_atom_site_aniso_U_23
Th 0.01700 0.01700 0.01400 0.00900 -0.00100 0.00100
Si1 0.01600 0.02000 0.01200 0.00700 0.00100 0.00500
Si2 0.01400 0.01900 0.01700 0.00800 -0.00200 -0.00100
Si3 0.01600 0.01300 0.01700 0.00700 0.00000 0.00200
Si4 0.01700 0.01200 0.01300 0.00600 -0.00100 0.00100
Si5 0.03600 0.03900 0.06000 0.02200 0.00000 -0.00300
Si6 0.03900 0.03900 0.07900 0.02000 0.00000 0.00000
Na1 0.11400 0.07600 0.03000 0.06500 0.00800 0.00300
Na2 0.06000 0.14100 0.05300 0.05900 -0.00400 0.00900
O1 0.02700 0.02800 0.01900 0.01700 0.00700 0.01000
O2 0.04500 0.01600 0.01700 0.01700 -0.00400 0.00000
O3 0.03100 0.02500 0.02300 0.01600 -0.01600 -0.00800
O4 0.01900 0.03800 0.01500 0.01600 -0.00200 -0.00400
O5 0.01800 0.05400 0.01700 0.01900 0.00100 -0.00100
O6 0.02200 0.01100 0.04100 0.00600 0.00600 0.01100
O7 0.02900 0.02100 0.02200 0.01700 -0.00700 -0.00500
O8 0.01700 0.01900 0.02400 0.00300 -0.00400 0.00500
O9 0.03000 0.01700 0.01500 0.01000 -0.00100 0.00100
O10 0.02900 0.04000 0.01800 0.01800 0.01300 0.01700
O11 0.02800 0.06500 0.04600 0.03400 0.00200 0.01000
O12 0.06600 0.04900 0.08900 0.02200 0.00800 0.02300
O14 0.05300 0.08300 0.08400 0.04300 0.01100 -0.00900
Wat15 0.21000 0.21000 0.04000 0.10700 0.01200 0.02300
Wat16 0.21000 0.17000 0.13000 0.09000 -0.02500 0.02900
Wat17 0.37000 0.37000 0.38000 0.18700 -0.00300 -0.00200
Wat18 0.15500 0.08000 0.12100 0.05100 0.05800 -0.00900

loop_
_atom_site_label
_atom_site_fract_x
_atom_site_fract_y
_atom_site_fract_z
_atom_site_type_symbol
_atom_site_attached_hydrogens
Th 0.15425 0.82091 0.08333 Th 0
Si1 0.16840 0.90080 -0.08610 Si 0
Si2 0.06410 0.80730 -0.06890 Si 0
Si3 0.15950 0.94990 0.05980 Si 0
Si4 0.09910 0.72890 -0.09290 Si 0
Si5 0.06450 0.96630 0.05120 Si 0
Si6 0.00000 0.00000 0.34150 Si 0
Na1 0.14860 0.89540 0.24130 Na 0
Na2 0.02870 0.82370 0.11840 Na 0
O1 0.19250 0.87130 -0.03900 O 0
O2 0.16290 0.90540 0.10740 O 0
O3 0.13620 0.75480 -0.01950 O 0
O4 0.07690 0.81090 0.02040 O 0
O5 0.00820 0.80330 -0.08850 O 0
O6 0.05870 0.66667 -0.08333 O 0
O7 0.06280 0.75630 -0.10990 O 0
O8 0.10860 0.85920 -0.11500 O 0
O9 0.16580 0.94650 -0.03460 O 0
O10 0.19980 0.93130 -0.16280 O 0
O11 0.10330 0.94660 0.07620 O 0
O12 0.09600 0.01590 -0.00670 O 0
O13 0.00000 0.00000 0.25000 O 0
O14 0.04320 0.98220 0.12540 O 0
Wat15 0.23230 0.00000 0.25000 O 2
Wat16 0.09980 0.94220 0.26680 O 2
Wat17 0.00000 0.89100 0.25000 O 2
Wat18 0.30720 0.04210 0.34080 O 2

loop_
_cod_changelog_entry_id
_cod_changelog_entry_author
_cod_changelog_entry_date
_cod_changelog_entry_text
1
;cod-tools version 3.8.0
Id: cif_guess_AMCSD_atom_types 9574 2023-05-10 09:00:05Z saulius
;
2023-05-10T18:48:04+03:00
;Derived atom types and hydrogen counts
from atom names that follow the AMCSD naming convention
(Wat == water, O-H == hydroxyl).
;

loop_
_cod_related_entry_id
_cod_related_entry_database
_cod_related_entry_code
1 AMCSD 0002591
